data_4130944
loop_
_publ_author_name
'Izquierdo, Susana'
'Essafi, St\'ephanie'
'Del Rosal, Iker'
'Vidossich, Pietro'
'Pleixats, Roser'
'Vallribera, Adelina'
'Ujaque, Gregori'
'Lled\'os, Agust\'i'
'Shafir, Alexandr'

_publ_section_title
;
 Acid Activation in Phenyliodine Dicarboxylates: Direct Observation,
 Structures, and Implications.
;
_journal_issue 39
_journal_name_full 'Journal of the American Chemical Society'
_journal_page_first 12747
_journal_page_last 12750
_journal_paper_doi 10.1021/jacs.6b07999
_journal_volume 138
_journal_year 2016
_chemical_formula_sum 'C10 H9 B F5 I O4'
_chemical_formula_weight 425.88
_space_group_IT_number 2
_space_group_name_Hall '-P 1'
_space_group_name_H-M_alt 'P -1'
_symmetry_cell_setting triclinic
_symmetry_space_group_name_H-M 'P -1'
_atom_sites_solution_hydrogens geom
_audit_creation_method SHELXL-2014/7
_cell_angle_alpha 78.903(10)
_cell_angle_beta 81.424(11)
_cell_angle_gamma 89.698(10)
_cell_formula_units_Z 2
_cell_length_a 5.4807(17)
_cell_length_b 9.086(3)
_cell_length_c 14.021(4)
_cell_measurement_reflns_used 1062
_cell_measurement_temperature 100(2)
_cell_measurement_theta_max 21.07
_cell_measurement_theta_min 2.29
_cell_volume 677.3(4)
_computing_cell_refinement 'Bruker APEX2 v2011.4-0'
_computing_data_collection 'Bruker APEX2 v2011.4-0'
_computing_data_reduction 'Bruker SAINT V7.60A'
_computing_molecular_graphics 'Bruker SHELXTL'
_computing_publication_material 'Bruker SHELXTL'
_computing_structure_refinement 'SHELXL-2014 (Sheldrick, 2014)'
_computing_structure_solution Sir2011
_diffrn_ambient_temperature 100(2)
_diffrn_detector_area_resol_mean 512
_diffrn_detector_type '4K CCD area detector APEX II'
_diffrn_measured_fraction_theta_full 0.975
_diffrn_measured_fraction_theta_max 0.975
_diffrn_measurement_device_type 'APEX DUO Kappa 4-axis goniometer'
_diffrn_measurement_method
;
 Fullsphere data collection, phi and omega scans
;
_diffrn_measurement_specimen_support 'magnetic support with MicroMount'
_diffrn_radiation_monochromator 'Quazar MX Multilayer Optics'
_diffrn_radiation_type MoK\a
_diffrn_radiation_wavelength 0.71073
_diffrn_reflns_av_R_equivalents 0.0830
_diffrn_reflns_av_unetI/netI 0.1097
_diffrn_reflns_Laue_measured_fraction_full 0.975
_diffrn_reflns_Laue_measured_fraction_max 0.975
_diffrn_reflns_limit_k_max 10
_diffrn_reflns_limit_k_min -10
_diffrn_reflns_limit_l_max 15
_diffrn_reflns_limit_l_min -15
_diffrn_reflns_number 4490
_diffrn_reflns_point_group_measured_fraction_full 0.975
_diffrn_reflns_point_group_measured_fraction_max 0.975
_diffrn_reflns_theta_full 23.280
_diffrn_reflns_theta_max 23.280
_diffrn_reflns_theta_min 2.285
_diffrn_source 'Microfocus source E025 IuS'
_diffrn_source_current 0.6
_diffrn_source_power 50
_diffrn_source_size '0.2 mm x 0.2 mm fine focus'
_diffrn_source_type 'Bruker APEX DUO'
_exptl_absorpt_coefficient_mu 2.435
_exptl_absorpt_correction_T_max 0.976
_exptl_absorpt_correction_T_min 0.591
_exptl_absorpt_correction_type empirical
_exptl_absorpt_process_details
; 
 SADABS Version 2008/1 Bruker-Nonius
 Blessing, Acta Cryst. (1995) A51 33-38
;
_exptl_crystal_colour colourless
_exptl_crystal_density_diffrn 2.088
_exptl_crystal_description needle
_exptl_crystal_F_000 408
_exptl_crystal_size_max 0.10
_exptl_crystal_size_mid 0.02
_exptl_crystal_size_min 0.01
_refine_diff_density_max 4.559
_refine_diff_density_min -2.078
_refine_diff_density_rms 0.340
_refine_ls_extinction_method none
_refine_ls_goodness_of_fit_ref 1.185
_refine_ls_hydrogen_treatment constr
_refine_ls_matrix_type full
_refine_ls_number_parameters 190
_refine_ls_number_reflns 1891
_refine_ls_number_restraints 62
_refine_ls_restrained_S_all 1.166
_refine_ls_R_factor_all 0.1269
_refine_ls_R_factor_gt 0.1125
_refine_ls_shift/su_max 0.000
_refine_ls_shift/su_mean 0.000
_refine_ls_structure_factor_coef Fsqd
_refine_ls_weighting_details 'w=1/[\s^2^(Fo^2^)+(0.0894P)^2^+46.9748P] where P=(Fo^2^+2Fc^2^)/3'
_refine_ls_weighting_scheme calc
_refine_ls_wR_factor_gt 0.2796
_refine_ls_wR_factor_ref 0.2866
_reflns_Friedel_coverage 0.000
_reflns_number_gt 1566
_reflns_number_total 1891
_reflns_threshold_expression 'I > 2\s(I)'
_cod_data_source_file ja6b07999_si_005.cif
_cod_data_source_block mo_sifr129_0m
_cod_depositor_comments
;
The following automatic conversions were performed:

data item '_symmetry_cell_setting' value 'Triclinic' was changed to
'triclinic' in accordance with the
/home/saulius/struct/COD-crude-data/automatic-downloads/DataCite-retrospective/ACS/depositions/lib/dictionaries/cif_core.dic
dictionary named 'cif_core.dic' version 2.4.2 last updated on
2011-04-26.

Automatic conversion script
Id: cif_fix_values 6909 2019-04-08 15:41:33Z antanas 
;
_cod_original_sg_symbol_H-M P-1
_cod_database_code 4130944
_shelx_shelxl_version_number 2014/7
_shelx_space_group_comment
;
The symmetry employed for this shelxl refinement is uniquely defined
by the following loop, which should always be used as a source of
symmetry information in preference to the above space-group names.
They are only intended as comments.
;
_shelx_estimated_absorpt_t_min 0.793
_shelx_estimated_absorpt_t_max 0.976

loop_
_space_group_symop_operation_xyz
'x, y, z'
'-x, -y, -z'

loop_
_atom_site_label
_atom_site_type_symbol
_atom_site_fract_x
_atom_site_fract_y
_atom_site_fract_z
_atom_site_U_iso_or_equiv
_atom_site_adp_type
_atom_site_occupancy
_atom_site_site_symmetry_order
_atom_site_calc_flag
_atom_site_refinement_flags_posn
_atom_site_refinement_flags_adp
I1 I 0.8155(3) 0.66129(18) 0.69314(12) 0.0263(6) Uani 1 1 d . .
O1 O 1.047(3) 0.5705(19) 0.7900(12) 0.031(4) Uani 1 1 d . .
O2 O 0.741(3) 0.437(2) 0.8903(13) 0.040(5) Uani 1 1 d . .
O3 O 0.551(3) 0.7917(18) 0.5992(13) 0.033(4) Uani 1 1 d . .
O4 O 0.741(3) 0.6981(17) 0.4768(12) 0.026(4) Uani 1 1 d . .
B1 B 0.777(6) 0.642(4) 0.382(2) 0.041(8) Uani 1 1 d . .
C1 C 0.717(5) 0.831(3) 0.7726(19) 0.036(3) Uani 1 1 d . U
C2 C 0.892(5) 0.948(3) 0.7598(19) 0.037(3) Uani 1 1 d . U
H2 H 1.0472 0.9480 0.7193 0.045 Uiso 1 1 calc R U
C3 C 0.822(5) 1.066(3) 0.8113(19) 0.038(3) Uani 1 1 d . U
H3 H 0.9318 1.1497 0.8022 0.046 Uiso 1 1 calc R U
C4 C 0.623(5) 1.063(3) 0.868(2) 0.040(3) Uani 1 1 d . U
H4 H 0.5856 1.1432 0.9019 0.048 Uiso 1 1 calc R U
C5 C 0.445(5) 0.935(3) 0.883(2) 0.039(3) Uani 1 1 d . U
H5 H 0.2960 0.9331 0.9276 0.047 Uiso 1 1 calc R U
C6 C 0.493(5) 0.820(3) 0.8316(19) 0.037(3) Uani 1 1 d . U
H6 H 0.3789 0.7392 0.8369 0.045 Uiso 1 1 calc R U
C7 C 0.951(5) 0.467(3) 0.8657(19) 0.032(5) Uani 1 1 d . U
C8 C 1.164(5) 0.387(3) 0.9154(19) 0.033(5) Uani 1 1 d . U
H8A H 1.2643 0.3310 0.8701 0.039 Uiso 1 1 calc R U
H8B H 1.2719 0.4613 0.9326 0.039 Uiso 1 1 calc R U
C9 C 0.563(5) 0.772(3) 0.5134(19) 0.030(4) Uani 1 1 d . U
C10 C 0.377(5) 0.839(3) 0.4522(18) 0.030(4) Uani 1 1 d . U
H10A H 0.4588 0.9116 0.3945 0.036 Uiso 1 1 calc R U
H10B H 0.2949 0.7596 0.4282 0.036 Uiso 1 1 calc R U
F1 F 1.060(3) 0.2900(19) 0.9981(12) 0.055(5) Uani 1 1 d . .
F2 F 0.203(3) 0.9119(17) 0.5079(11) 0.041(4) Uani 1 1 d . .
F3 F 0.696(3) 0.7452(18) 0.3090(11) 0.044(4) Uani 1 1 d . .
F4 F 1.020(2) 0.6190(15) 0.3595(11) 0.034(3) Uani 1 1 d . .
F5 F 0.643(3) 0.5077(18) 0.3983(12) 0.052(5) Uani 1 1 d . .

loop_
_atom_site_aniso_label
_atom_site_aniso_U_11
_atom_site_aniso_U_22
_atom_site_aniso_U_33
_atom_site_aniso_U_23
_atom_site_aniso_U_13
_atom_site_aniso_U_12
I1 0.0220(9) 0.0161(8) 0.0457(11) -0.0136(6) -0.0110(6) -0.0008(6)
O1 0.036(10) 0.027(10) 0.034(10) -0.004(8) -0.018(8) 0.001(8)
O2 0.034(11) 0.038(11) 0.051(12) -0.003(9) -0.024(9) -0.005(9)
O3 0.035(10) 0.021(9) 0.044(11) -0.011(8) -0.008(8) 0.006(8)
O4 0.033(9) 0.017(8) 0.035(10) -0.013(7) -0.015(8) 0.001(7)
B1 0.038(19) 0.033(18) 0.05(2) -0.003(15) -0.005(15) -0.012(15)
C1 0.042(7) 0.031(7) 0.041(7) -0.011(6) -0.014(6) -0.013(6)
C2 0.044(7) 0.029(7) 0.042(8) -0.010(6) -0.013(6) -0.013(6)
C3 0.046(7) 0.030(7) 0.042(8) -0.011(6) -0.013(6) -0.013(6)
C4 0.047(7) 0.032(7) 0.043(8) -0.009(6) -0.011(6) -0.013(6)
C5 0.045(7) 0.032(7) 0.043(8) -0.011(6) -0.011(6) -0.011(6)
C6 0.042(7) 0.032(7) 0.042(8) -0.011(6) -0.013(6) -0.013(6)
C7 0.028(11) 0.023(10) 0.047(12) -0.007(9) -0.016(9) -0.005(8)
C8 0.030(11) 0.023(10) 0.048(12) -0.007(9) -0.015(9) -0.003(8)
C9 0.041(11) 0.017(9) 0.036(12) -0.012(8) -0.014(8) -0.009(8)
C10 0.041(11) 0.017(10) 0.038(11) -0.011(8) -0.012(8) -0.006(8)
F1 0.053(10) 0.048(11) 0.060(11) 0.007(9) -0.018(8) -0.010(8)
F2 0.039(9) 0.035(9) 0.053(10) -0.015(7) -0.011(7) 0.006(7)
F3 0.036(9) 0.053(10) 0.045(9) -0.014(8) -0.014(7) 0.027(8)
F4 0.026(8) 0.023(8) 0.057(10) -0.020(7) -0.008(7) 0.001(6)
F5 0.039(9) 0.042(10) 0.081(12) -0.036(9) 0.007(8) -0.030(8)

loop_
_atom_type_symbol
_atom_type_description
_atom_type_scat_dispersion_real
_atom_type_scat_dispersion_imag
_atom_type_scat_source
C C 0.0033 0.0016 'International Tables Vol C Tables 4.2.6.8 and 6.1.1.4'
H H 0.0000 0.0000 'International Tables Vol C Tables 4.2.6.8 and 6.1.1.4'
B B 0.0013 0.0007 'International Tables Vol C Tables 4.2.6.8 and 6.1.1.4'
O O 0.0106 0.0060 'International Tables Vol C Tables 4.2.6.8 and 6.1.1.4'
F F 0.0171 0.0103 'International Tables Vol C Tables 4.2.6.8 and 6.1.1.4'
I I -0.4742 1.8119 'International Tables Vol C Tables 4.2.6.8 and 6.1.1.4'

loop_
_geom_angle_atom_site_label_1
_geom_angle_atom_site_label_2
_geom_angle_atom_site_label_3
_geom_angle
O1 I1 C1 91.3(9)
O1 I1 O3 171.0(6)
C1 I1 O3 79.7(8)
C7 O1 I1 117.0(15)
C9 O3 I1 117.4(16)
C9 O4 B1 130(2)
F4 B1 F3 111(2)
F4 B1 F5 111(3)
F3 B1 F5 111(2)
F4 B1 O4 107(2)
F3 B1 O4 110(3)
F5 B1 O4 107(2)
C6 C1 C2 126(3)
C6 C1 I1 118.5(18)
C2 C1 I1 116(2)
C1 C2 C3 116(3)
C1 C2 H2 122.1
C3 C2 H2 122.1
C4 C3 C2 122(3)
C4 C3 H3 118.8
C2 C3 H3 118.8
C3 C4 C5 121(3)
C3 C4 H4 119.7
C5 C4 H4 119.7
C6 C5 C4 121(3)
C6 C5 H5 119.7
C4 C5 H5 119.7
C1 C6 C5 115(2)
C1 C6 H6 122.7
C5 C6 H6 122.7
O2 C7 O1 126(2)
O2 C7 C8 125(2)
O1 C7 C8 109(2)
F1 C8 C7 108(2)
F1 C8 H8A 110.1
C7 C8 H8A 110.1
F1 C8 H8B 110.1
C7 C8 H8B 110.1
H8A C8 H8B 108.5
O3 C9 O4 120(2)
O3 C9 C10 120(2)
O4 C9 C10 120(2)
F2 C10 C9 109(2)
F2 C10 H10A 109.8
C9 C10 H10A 109.8
F2 C10 H10B 109.8
C9 C10 H10B 109.8
H10A C10 H10B 108.2

loop_
_geom_bond_atom_site_label_1
_geom_bond_atom_site_label_2
_geom_bond_distance
I1 O1 2.049(16)
I1 C1 2.09(3)
I1 O3 2.278(17)
O1 C7 1.32(3)
O2 C7 1.17(3)
O3 C9 1.24(3)
O4 C9 1.28(3)
O4 B1 1.50(4)
B1 F4 1.35(4)
B1 F3 1.38(4)
B1 F5 1.39(3)
C1 C6 1.37(4)
C1 C2 1.40(4)
C2 C3 1.43(4)
C2 H2 0.9500
C3 C4 1.25(4)
C3 H3 0.9500
C4 C5 1.48(4)
C4 H4 0.9500
C5 C6 1.38(4)
C5 H5 0.9500
C6 H6 0.9500
C7 C8 1.55(4)
C8 F1 1.36(3)
C8 H8A 0.9900
C8 H8B 0.9900
C9 C10 1.48(4)
C10 F2 1.39(3)
C10 H10A 0.9900
C10 H10B 0.9900

loop_
_geom_torsion_atom_site_label_1
_geom_torsion_atom_site_label_2
_geom_torsion_atom_site_label_3
_geom_torsion_atom_site_label_4
_geom_torsion
C9 O4 B1 F4 159(2)
C9 O4 B1 F3 38(3)
C9 O4 B1 F5 -82(3)
C6 C1 C2 C3 -2(4)
I1 C1 C2 C3 178.1(19)
C1 C2 C3 C4 3(4)
C2 C3 C4 C5 -1(4)
C3 C4 C5 C6 -2(4)
C2 C1 C6 C5 -1(4)
I1 C1 C6 C5 179(2)
C4 C5 C6 C1 3(4)
I1 O1 C7 O2 -12(3)
I1 O1 C7 C8 166.8(15)
O2 C7 C8 F1 -7(4)
O1 C7 C8 F1 175(2)
I1 O3 C9 O4 -10(3)
I1 O3 C9 C10 172.7(16)
B1 O4 C9 O3 170(2)
B1 O4 C9 C10 -12(4)
O3 C9 C10 F2 -3(3)
O4 C9 C10 F2 179.4(19)
